data_7119661
loop_
_publ_author_name
'Kim, Yeong-Eun'
'Kim, Jin'
'Park, Joon Woo'
'Park, Kiyoung'
'Lee, Yunho'

_publ_section_title
;
 \s-Complexation as a strategy for designing copper-based light emitters.
;
_journal_issue 19
_journal_name_full 'Chemical communications (Cambridge, England)'
_journal_page_first 2858
_journal_page_last 2861
_journal_paper_doi 10.1039/c6cc10139a
_journal_volume 53
_journal_year 2017
_chemical_formula_moiety 'C25 H39 Cl Cu P3'
_chemical_formula_sum 'C25 H39 Cl Cu P3'
_chemical_formula_weight 531.46
_chemical_name_common (PPMeP)CuCl
_chemical_name_systematic
; 
 ? 
;
_chemical_properties_physical ', Air-sensitive,Moisture-sensitive'
_space_group_IT_number 14
_symmetry_cell_setting monoclinic
_symmetry_space_group_name_Hall '-P 2yn'
_symmetry_space_group_name_H-M 'P 1 21/n 1'
_atom_sites_solution_hydrogens geom
_atom_sites_solution_primary direct
_atom_sites_solution_secondary difmap
_audit_creation_method SHELXL-97
_audit_update_record
;
2016-08-03 deposited with the CCDC.
2017-02-14 downloaded from the CCDC.
;
_cell_angle_alpha 90.00
_cell_angle_beta 98.452(3)
_cell_angle_gamma 90.00
_cell_formula_units_Z 4
_cell_length_a 10.5183(6)
_cell_length_b 16.4152(9)
_cell_length_c 15.7633(9)
_cell_measurement_reflns_used 40085
_cell_measurement_temperature 120(2)
_cell_measurement_theta_max 28.29
_cell_measurement_theta_min 2.19
_cell_volume 2692.1(3)
_computing_cell_refinement 'Bruker SMART'
_computing_data_collection 'Bruker SMART'
_computing_data_reduction 'Bruker SAINT'
_computing_molecular_graphics 'Bruker SHELXTL'
_computing_publication_material 'Bruker SHELXTL'
_computing_structure_refinement 'SHELXL-97 (Sheldrick, 2008)'
_computing_structure_solution 'SHELXS-97 (Sheldrick, 2008)'
_diffrn_ambient_temperature 120(2)
_diffrn_measured_fraction_theta_full 0.995
_diffrn_measured_fraction_theta_max 0.995
_diffrn_measurement_device_type 'CCD area detector'
_diffrn_measurement_method 'phi and omega scans'
_diffrn_radiation_monochromator graphite
_diffrn_radiation_source 'fine-focus sealed tube'
_diffrn_radiation_type MoK\a
_diffrn_radiation_wavelength 0.71073
_diffrn_reflns_av_R_equivalents 0.0386
_diffrn_reflns_av_sigmaI/netI 0.0309
_diffrn_reflns_limit_h_max 14
_diffrn_reflns_limit_h_min -14
_diffrn_reflns_limit_k_max 21
_diffrn_reflns_limit_k_min -21
_diffrn_reflns_limit_l_max 20
_diffrn_reflns_limit_l_min -20
_diffrn_reflns_number 40085
_diffrn_reflns_theta_full 28.29
_diffrn_reflns_theta_max 28.29
_diffrn_reflns_theta_min 2.19
_exptl_absorpt_coefficient_mu 1.099
_exptl_absorpt_correction_T_max 0.9172
_exptl_absorpt_correction_T_min 0.7861
_exptl_absorpt_correction_type multi-scan
_exptl_absorpt_process_details SADABS
_exptl_crystal_colour yellow
_exptl_crystal_density_diffrn 1.311
_exptl_crystal_density_meas ?
_exptl_crystal_density_method 'not measured'
_exptl_crystal_description platy
_exptl_crystal_F_000 1120
_exptl_crystal_recrystallization_method 'Re-crystallisation from solvent: THF/Pentane'
_exptl_crystal_size_max 0.23
_exptl_crystal_size_mid 0.12
_exptl_crystal_size_min 0.08
_refine_diff_density_max 1.328
_refine_diff_density_min -0.339
_refine_diff_density_rms 0.093
_refine_ls_extinction_method none
_refine_ls_goodness_of_fit_ref 1.175
_refine_ls_hydrogen_treatment constr
_refine_ls_matrix_type full
_refine_ls_number_parameters 280
_refine_ls_number_reflns 6638
_refine_ls_number_restraints 0
_refine_ls_restrained_S_all 1.175
_refine_ls_R_factor_all 0.0501
_refine_ls_R_factor_gt 0.0433
_refine_ls_shift/su_max 0.001
_refine_ls_shift/su_mean 0.000
_refine_ls_structure_factor_coef Fsqd
_refine_ls_weighting_details 'calc w=1/[\s^2^(Fo^2^)+(0.0477P)^2^+5.5240P] where P=(Fo^2^+2Fc^2^)/3'
_refine_ls_weighting_scheme calc
_refine_ls_wR_factor_gt 0.1265
_refine_ls_wR_factor_ref 0.1293
_reflns_number_gt 5760
_reflns_number_total 6638
_reflns_threshold_expression >2sigma(I)
_cod_data_source_file c6cc10139a2.cif
_cod_data_source_block 0324a-1
_cod_depositor_comments
;
The following automatic conversions were performed:

'_symmetry_cell_setting' value 'Monoclinic' changed to 'monoclinic'
according to
/usr/data/users/saulius/crontab/automatic-downloads/rss-feeds/RSC/lib/dictionaries/cif_core.dic
dictionary named 'cif_core.dic' version 2.4.2 from 2011-04-26.

'_exptl_crystal_density_meas' value 'not measured' was changed to '?'
- the value is perceived as not measured.

Automatic conversion script
Id: cif_fix_values 4268 2015-11-12 08:31:59Z antanas 

 Adding full bibliography for 7119659--7119666.cif.
;
_cod_original_sg_symbol_H-M P2(1)/n
_cod_database_code 7119661

loop_
_symmetry_equiv_pos_as_xyz
'x, y, z'
'-x+1/2, y+1/2, -z+1/2'
'-x, -y, -z'
'x-1/2, -y-1/2, z-1/2'

loop_
_atom_site_label
_atom_site_type_symbol
_atom_site_fract_x
_atom_site_fract_y
_atom_site_fract_z
_atom_site_U_iso_or_equiv
_atom_site_adp_type
_atom_site_occupancy
_atom_site_symmetry_multiplicity
_atom_site_calc_flag
_atom_site_refinement_flags
Cu1 Cu 0.40668(3) 0.58586(2) 0.68872(2) 0.01637(10) Uani 1 1 d .
P1 P 0.50014(7) 0.62358(4) 0.57101(4) 0.01598(15) Uani 1 1 d .
P3 P 0.60915(7) 0.57696(4) 0.76284(5) 0.01656(15) Uani 1 1 d .
Cl1 Cl 0.27501(7) 0.47664(5) 0.69587(5) 0.02785(17) Uani 1 1 d .
P2 P 0.29581(7) 0.70458(4) 0.67601(5) 0.01868(16) Uani 1 1 d .
C2 C 0.4957(3) 0.73592(17) 0.58148(17) 0.0184(5) Uani 1 1 d .
C8 C 0.6705(3) 0.59531(17) 0.59671(19) 0.0186(6) Uani 1 1 d .
C3 C 0.4034(3) 0.77222(17) 0.62635(18) 0.0192(6) Uani 1 1 d .
C7 C 0.5833(3) 0.78516(19) 0.54638(19) 0.0232(6) Uani 1 1 d .
H7 H 0.6459 0.7609 0.5166 0.028 Uiso 1 1 calc R
C21 C 0.6445(3) 0.48482(18) 0.82934(19) 0.0212(6) Uani 1 1 d .
H21 H 0.7381 0.4844 0.8529 0.025 Uiso 1 1 calc R
C9 C 0.7167(3) 0.56965(18) 0.68125(19) 0.0197(6) Uani 1 1 d .
C1 C 0.4703(3) 0.61134(19) 0.45342(19) 0.0235(6) Uani 1 1 d .
H1A H 0.5172 0.6535 0.4267 0.035 Uiso 1 1 calc R
H1B H 0.3781 0.6166 0.4331 0.035 Uiso 1 1 calc R
H1C H 0.4999 0.5574 0.4381 0.035 Uiso 1 1 calc R
C13 C 0.7506(3) 0.58908(18) 0.5336(2) 0.0234(6) Uani 1 1 d .
H13 H 0.7199 0.6063 0.4768 0.028 Uiso 1 1 calc R
C14 C 0.1645(3) 0.6621(2) 0.5148(2) 0.0286(7) Uani 1 1 d .
H14A H 0.0821 0.6585 0.4768 0.043 Uiso 1 1 calc R
H14B H 0.1981 0.6071 0.5279 0.043 Uiso 1 1 calc R
H14C H 0.2257 0.6931 0.4864 0.043 Uiso 1 1 calc R
C24 C 0.6829(3) 0.66036(19) 0.83437(19) 0.0229(6) Uani 1 1 d .
H24 H 0.6210 0.6731 0.8750 0.028 Uiso 1 1 calc R
C11 C 0.9204(3) 0.5328(2) 0.6357(2) 0.0289(7) Uani 1 1 d .
H11 H 1.0051 0.5116 0.6488 0.035 Uiso 1 1 calc R
C10 C 0.8421(3) 0.5384(2) 0.6992(2) 0.0267(7) Uani 1 1 d .
H10 H 0.8740 0.5209 0.7558 0.032 Uiso 1 1 calc R
C5 C 0.4879(4) 0.90557(19) 0.5986(2) 0.0305(7) Uani 1 1 d .
H5 H 0.4849 0.9632 0.6038 0.037 Uiso 1 1 calc R
C15 C 0.1447(3) 0.7050(2) 0.5981(2) 0.0249(6) Uani 1 1 d .
H15 H 0.0802 0.6724 0.6242 0.030 Uiso 1 1 calc R
C6 C 0.5794(3) 0.8694(2) 0.5548(2) 0.0286(7) Uani 1 1 d .
H6 H 0.6391 0.9024 0.5307 0.034 Uiso 1 1 calc R
C20 C 0.6131(3) 0.40784(18) 0.7752(2) 0.0274(7) Uani 1 1 d .
H20A H 0.6328 0.3596 0.8113 0.041 Uiso 1 1 calc R
H20B H 0.6647 0.4070 0.7283 0.041 Uiso 1 1 calc R
H20C H 0.5216 0.4078 0.7515 0.041 Uiso 1 1 calc R
C12 C 0.8740(3) 0.5582(2) 0.5528(2) 0.0281(7) Uani 1 1 d .
H12 H 0.9271 0.5544 0.5092 0.034 Uiso 1 1 calc R
C4 C 0.4015(3) 0.85740(18) 0.6345(2) 0.0257(6) Uani 1 1 d .
H4 H 0.3403 0.8823 0.6649 0.031 Uiso 1 1 calc R
C18 C 0.2497(3) 0.7601(2) 0.7689(2) 0.0277(7) Uani 1 1 d .
H18 H 0.2172 0.8153 0.7498 0.033 Uiso 1 1 calc R
C22 C 0.5668(4) 0.4881(2) 0.9043(2) 0.0295(7) Uani 1 1 d .
H22A H 0.4748 0.4889 0.8820 0.044 Uiso 1 1 calc R
H22B H 0.5895 0.5375 0.9381 0.044 Uiso 1 1 calc R
H22C H 0.5864 0.4401 0.9408 0.044 Uiso 1 1 calc R
C25 C 0.6964(4) 0.7378(2) 0.7826(2) 0.0311(7) Uani 1 1 d .
H25A H 0.7226 0.7831 0.8218 0.047 Uiso 1 1 calc R
H25B H 0.6137 0.7507 0.7479 0.047 Uiso 1 1 calc R
H25C H 0.7614 0.7293 0.7449 0.047 Uiso 1 1 calc R
C19 C 0.3652(4) 0.7695(3) 0.8392(2) 0.0410(9) Uani 1 1 d .
H19A H 0.3393 0.7995 0.8877 0.061 Uiso 1 1 calc R
H19B H 0.4333 0.7997 0.8166 0.061 Uiso 1 1 calc R
H19C H 0.3972 0.7156 0.8585 0.061 Uiso 1 1 calc R
C23 C 0.8119(3) 0.6401(2) 0.8894(2) 0.0323(7) Uani 1 1 d .
H23A H 0.8755 0.6267 0.8520 0.049 Uiso 1 1 calc R
H23B H 0.8009 0.5934 0.9263 0.049 Uiso 1 1 calc R
H23C H 0.8416 0.6873 0.9250 0.049 Uiso 1 1 calc R
C16 C 0.0865(4) 0.7895(2) 0.5789(2) 0.0380(9) Uani 1 1 d .
H16A H 0.1458 0.8229 0.5512 0.057 Uiso 1 1 calc R
H16B H 0.0718 0.8154 0.6326 0.057 Uiso 1 1 calc R
H16C H 0.0046 0.7843 0.5406 0.057 Uiso 1 1 calc R
C17 C 0.1416(4) 0.7126(3) 0.8020(3) 0.0426(9) Uani 1 1 d .
H17A H 0.1698 0.6565 0.8152 0.064 Uiso 1 1 calc R
H17B H 0.0654 0.7121 0.7580 0.064 Uiso 1 1 calc R
H17C H 0.1205 0.7388 0.8540 0.064 Uiso 1 1 calc R

loop_
_atom_site_aniso_label
_atom_site_aniso_U_11
_atom_site_aniso_U_22
_atom_site_aniso_U_33
_atom_site_aniso_U_23
_atom_site_aniso_U_13
_atom_site_aniso_U_12
Cu1 0.01654(18) 0.01584(17) 0.01690(18) 0.00104(12) 0.00304(13) 0.00099(12)
P1 0.0176(3) 0.0166(3) 0.0137(3) 0.0000(2) 0.0022(3) 0.0002(3)
P3 0.0169(3) 0.0191(3) 0.0134(3) 0.0001(3) 0.0014(3) 0.0003(3)
Cl1 0.0234(4) 0.0232(4) 0.0369(4) 0.0044(3) 0.0041(3) -0.0048(3)
P2 0.0207(4) 0.0176(3) 0.0180(4) -0.0009(3) 0.0038(3) 0.0037(3)
C2 0.0239(14) 0.0176(13) 0.0123(12) 0.0000(10) -0.0020(11) -0.0023(11)
C8 0.0181(13) 0.0177(13) 0.0203(14) -0.0015(10) 0.0043(11) -0.0013(10)
C3 0.0223(14) 0.0174(13) 0.0165(13) 0.0002(10) -0.0018(11) 0.0000(11)
C7 0.0243(15) 0.0250(15) 0.0191(14) 0.0003(11) -0.0003(12) -0.0052(12)
C21 0.0241(15) 0.0223(14) 0.0165(13) 0.0029(11) 0.0008(11) 0.0029(11)
C9 0.0178(13) 0.0206(13) 0.0207(14) -0.0009(11) 0.0031(11) -0.0002(11)
C1 0.0285(16) 0.0252(15) 0.0162(14) -0.0006(11) 0.0012(12) 0.0005(12)
C13 0.0263(16) 0.0240(15) 0.0218(15) -0.0001(11) 0.0094(12) -0.0009(12)
C14 0.0252(16) 0.0326(17) 0.0262(16) -0.0036(13) -0.0014(13) 0.0005(13)
C24 0.0252(15) 0.0240(15) 0.0187(14) -0.0026(11) 0.0006(12) -0.0024(12)
C11 0.0189(15) 0.0344(17) 0.0342(18) -0.0023(14) 0.0065(13) 0.0023(13)
C10 0.0200(15) 0.0334(17) 0.0263(16) 0.0014(13) 0.0023(12) 0.0036(12)
C5 0.047(2) 0.0149(14) 0.0264(16) 0.0000(12) -0.0059(15) -0.0077(13)
C15 0.0198(14) 0.0284(15) 0.0262(16) 0.0004(12) 0.0024(12) 0.0028(12)
C6 0.0337(17) 0.0246(15) 0.0252(16) 0.0031(12) -0.0034(13) -0.0098(13)
C20 0.0351(18) 0.0202(15) 0.0269(16) 0.0015(12) 0.0047(14) 0.0038(12)
C12 0.0231(15) 0.0318(16) 0.0324(17) -0.0005(14) 0.0144(13) 0.0001(13)
C4 0.0327(17) 0.0175(14) 0.0248(15) -0.0023(11) -0.0023(13) 0.0033(12)
C18 0.0341(17) 0.0279(16) 0.0218(15) -0.0042(12) 0.0065(13) 0.0100(13)
C22 0.0421(19) 0.0282(16) 0.0198(15) 0.0020(12) 0.0102(14) -0.0030(14)
C25 0.0397(19) 0.0268(16) 0.0252(16) -0.0018(13) -0.0009(14) -0.0114(14)
C19 0.044(2) 0.054(2) 0.0233(17) -0.0134(16) -0.0003(15) 0.0155(18)
C23 0.0273(17) 0.0374(18) 0.0293(18) -0.0076(14) -0.0060(14) -0.0027(14)
C16 0.036(2) 0.0378(19) 0.036(2) -0.0034(15) -0.0064(16) 0.0191(16)
C17 0.047(2) 0.052(2) 0.033(2) -0.0034(17) 0.0204(17) 0.0055(19)

loop_
_atom_type_symbol
_atom_type_description
_atom_type_scat_dispersion_real
_atom_type_scat_dispersion_imag
_atom_type_scat_source
C C 0.0033 0.0016 'International Tables Vol C Tables 4.2.6.8 and 6.1.1.4'
H H 0.0000 0.0000 'International Tables Vol C Tables 4.2.6.8 and 6.1.1.4'
P P 0.1023 0.0942 'International Tables Vol C Tables 4.2.6.8 and 6.1.1.4'
Cl Cl 0.1484 0.1585 'International Tables Vol C Tables 4.2.6.8 and 6.1.1.4'
Cu Cu 0.3201 1.2651 'International Tables Vol C Tables 4.2.6.8 and 6.1.1.4'

loop_
_geom_angle_atom_site_label_1
_geom_angle_atom_site_label_2
_geom_angle_atom_site_label_3
_geom_angle
P2 Cu1 P3 122.07(3)
P2 Cu1 Cl1 111.88(3)
P3 Cu1 Cl1 116.96(3)
P2 Cu1 P1 88.43(3)
P3 Cu1 P1 87.30(3)
Cl1 Cu1 P1 125.78(3)
C8 P1 C1 102.14(14)
C8 P1 C2 105.55(13)
C1 P1 C2 101.25(13)
C8 P1 Cu1 105.77(10)
C1 P1 Cu1 138.48(11)
C2 P1 Cu1 100.15(9)
C9 P3 C21 104.50(14)
C9 P3 C24 103.10(14)
C21 P3 C24 103.09(14)
C9 P3 Cu1 105.70(10)
C21 P3 Cu1 116.02(10)
C24 P3 Cu1 122.44(10)
C3 P2 C18 106.80(15)
C3 P2 C15 103.63(14)
C18 P2 C15 102.88(15)
C3 P2 Cu1 102.48(10)
C18 P2 Cu1 123.05(11)
C15 P2 Cu1 116.15(11)
C7 C2 C3 119.7(3)
C7 C2 P1 120.9(2)
C3 C2 P1 119.5(2)
C13 C8 C9 119.3(3)
C13 C8 P1 122.1(2)
C9 C8 P1 118.2(2)
C4 C3 C2 119.0(3)
C4 C3 P2 123.0(2)
C2 C3 P2 118.0(2)
C6 C7 C2 120.4(3)
C20 C21 C22 111.2(3)
C20 C21 P3 110.5(2)
C22 C21 P3 108.8(2)
C10 C9 C8 118.8(3)
C10 C9 P3 122.6(2)
C8 C9 P3 118.6(2)
C12 C13 C8 121.0(3)
C25 C24 C23 109.8(3)
C25 C24 P3 110.5(2)
C23 C24 P3 115.9(2)
C12 C11 C10 119.6(3)
C11 C10 C9 121.2(3)
C4 C5 C6 120.0(3)
C16 C15 C14 110.4(3)
C16 C15 P2 114.4(2)
C14 C15 P2 110.7(2)
C7 C6 C5 120.2(3)
C13 C12 C11 120.2(3)
C5 C4 C3 120.8(3)
C19 C18 C17 110.8(3)
C19 C18 P2 110.6(2)
C17 C18 P2 108.3(2)

loop_
_geom_bond_atom_site_label_1
_geom_bond_atom_site_label_2
_geom_bond_distance
Cu1 P2 2.2647(8)
Cu1 P3 2.2782(8)
Cu1 Cl1 2.2783(8)
Cu1 P1 2.3085(8)
P1 C8 1.837(3)
P1 C1 1.845(3)
P1 C2 1.853(3)
P3 C9 1.837(3)
P3 C21 1.847(3)
P3 C24 1.868(3)
P2 C3 1.840(3)
P2 C18 1.849(3)
P2 C15 1.860(3)
C2 C7 1.399(4)
C2 C3 1.415(4)
C8 C13 1.398(4)
C8 C9 1.414(4)
C3 C4 1.404(4)
C7 C6 1.390(4)
C21 C20 1.533(4)
C21 C22 1.534(4)
C9 C10 1.405(4)
C13 C12 1.385(5)
C14 C15 1.530(4)
C24 C25 1.529(4)
C24 C23 1.536(4)
C11 C12 1.390(5)
C11 C10 1.390(5)
C5 C4 1.387(5)
C5 C6 1.397(5)
C15 C16 1.528(5)
C18 C19 1.528(5)
C18 C17 1.532(5)
